data_7710844
loop_
_publ_author_name
'Fern\'andez-Fari\~na, Sandra'
'Martinez-Calvo, Miguel'
'Romero, Mar\'ia Jos\'e'
'Seco, Jos\'e Manuel'
'Zaragoza, Guillermo'
'Pedrido Casti\~neiras, Rosa'
'Gonz\'alez-Noya, Ana M.'

_publ_section_title
;
 Hydrolysis of a carbamate triggered by coordination of metal ions
;
_journal_name_full 'Dalton Transactions'
_journal_paper_doi 10.1039/D2DT01622B
_journal_year 2022
_chemical_compound_source 'synthesis as described'
_chemical_formula_moiety 'C9 H13 Cl2 Cu N5, 0.5(H2 O)'
_chemical_formula_sum 'C9 H14 Cl2 Cu N5 O0.5'
_chemical_formula_weight 334.69
_chemical_name_systematic CuL'
_space_group_IT_number 14
_space_group_name_Hall '-P 2yn'
_space_group_name_H-M_alt 'P 1 21/n 1'
_symmetry_cell_setting monoclinic
_symmetry_Int_Tables_number 14
_symmetry_space_group_name_Hall '-P 2yn'
_symmetry_space_group_name_H-M 'P 1 21/n 1'
_atom_sites_solution_hydrogens geom
_atom_sites_solution_primary direct
_atom_sites_solution_secondary difmap
_audit_conform_dict_location ftp://ftp.iucr.org/pub/cif_core.dic
_audit_conform_dict_name cif_core.dic
_audit_conform_dict_version 2.4
_audit_creation_date 2013-03-25T13:37:09-00:00
_audit_creation_method 'WinGX routine CIF_UPDATE'
_audit_update_record
;
2022-05-23 deposited with the CCDC.	2022-07-28 downloaded from the CCDC.
;
_cell_angle_alpha 90
_cell_angle_beta 93.781(4)
_cell_angle_gamma 90
_cell_formula_units_Z 8
_cell_length_a 16.3718(13)
_cell_length_b 8.9832(7)
_cell_length_c 17.4044(14)
_cell_measurement_reflns_used 1889
_cell_measurement_temperature 100(2)
_cell_measurement_theta_max 23.16
_cell_measurement_theta_min 2.49
_cell_measurement_wavelength 0.71073
_cell_volume 2554.1(4)
_computing_cell_refinement 'APPEX2 (BRUKER AXS, 2005)'
_computing_data_collection 'APPEX2 (BRUKER AXS, 2005)'
_computing_data_reduction 'APPEX2 (BRUKER AXS, 2005)'
_computing_molecular_graphics 'Ortep-3 for Windows (Farrugia, 1997)'
_computing_publication_material 'WinGX publication routines (Farrugia, 1999)'
_computing_structure_refinement 'SHELXL-97 (Sheldrick, 2008)'
_computing_structure_solution 'SIR97 (Giacovazzo et al, 1997)'
_diffrn_ambient_temperature 100(2)
_diffrn_measured_fraction_theta_full 0.992
_diffrn_measured_fraction_theta_max 0.992
_diffrn_measurement_device 'four-circle diffractometer'
_diffrn_measurement_device_type 'BRUKER APPEX-II CCD'
_diffrn_measurement_method 'omega and phi scans'
_diffrn_radiation_monochromator graphite
_diffrn_radiation_probe x-ray
_diffrn_radiation_source 'fine-focus sealed tube'
_diffrn_radiation_type MoK\a
_diffrn_radiation_wavelength 0.7107
_diffrn_reflns_av_R_equivalents 0.0814
_diffrn_reflns_av_unetI/netI 0.0536
_diffrn_reflns_limit_h_max 19
_diffrn_reflns_limit_h_min -19
_diffrn_reflns_limit_k_max 10
_diffrn_reflns_limit_k_min 0
_diffrn_reflns_limit_l_max 20
_diffrn_reflns_limit_l_min 0
_diffrn_reflns_number 334364
_diffrn_reflns_theta_full 25.35
_diffrn_reflns_theta_max 25.35
_diffrn_reflns_theta_min 1.65
_exptl_absorpt_coefficient_mu 2.118
_exptl_absorpt_correction_T_max 1
_exptl_absorpt_correction_T_min 0.8274
_exptl_absorpt_correction_type multi-scan
_exptl_absorpt_process_details 'BRUKER SADABS'
_exptl_crystal_colour Green
_exptl_crystal_density_diffrn 1.741
_exptl_crystal_density_method 'not measured'
_exptl_crystal_description Plate
_exptl_crystal_F_000 1360
_exptl_crystal_size_max 0.32
_exptl_crystal_size_mid 0.17
_exptl_crystal_size_min 0.03
_refine_diff_density_max 1.189
_refine_diff_density_min -0.687
_refine_diff_density_rms 0.114
_refine_ls_extinction_method none
_refine_ls_goodness_of_fit_ref 1.039
_refine_ls_hydrogen_treatment mixed
_refine_ls_matrix_type full
_refine_ls_number_parameters 350
_refine_ls_number_reflns 4637
_refine_ls_number_restraints 5
_refine_ls_restrained_S_all 1.039
_refine_ls_R_factor_all 0.0667
_refine_ls_R_factor_gt 0.0419
_refine_ls_shift/su_max 0
_refine_ls_shift/su_mean 0
_refine_ls_structure_factor_coef Fsqd
_refine_ls_weighting_details 'calc w=1/[\s^2^(Fo^2^)+(0.0423P)^2^+5.2443P] where P=(Fo^2^+2Fc^2^)/3'
_refine_ls_weighting_scheme calc
_refine_ls_wR_factor_gt 0.0929
_refine_ls_wR_factor_ref 0.1028
_reflns_number_gt 3418
_reflns_number_total 4637
_reflns_threshold_expression >2\s(I)
_cod_data_source_file d2dt01622b2.cif
_cod_data_source_block be22roc1n
_cod_depositor_comments
;

2024-11-09
Z value and formula fixed to values more according to usual
chemical conventions.                 miguel
;
_cod_original_formula_sum 'C18 H28 Cl4 Cu2 N10 O'
_cod_original_formula_weight 669.38
_cod_original_formula_moiety '2(C9 H13 Cl2 Cu N5), H2 O'
_cod_original_formula_units_Z 4
_cod_database_code 7710844

loop_
_symmetry_equiv_pos_as_xyz
'x, y, z'
'-x+1/2, y+1/2, -z+1/2'
'-x, -y, -z'
'x-1/2, -y-1/2, z-1/2'

loop_
_atom_site_label
_atom_site_type_symbol
_atom_site_fract_x
_atom_site_fract_y
_atom_site_fract_z
_atom_site_U_iso_or_equiv
_atom_site_adp_type
_atom_site_occupancy
_atom_site_symmetry_multiplicity
_atom_site_calc_flag
_atom_site_refinement_flags
_atom_site_disorder_assembly
_atom_site_disorder_group
Cu1 Cu 0.41053(3) 0.43285(6) 0.20686(3) 0.01300(15) Uani 1 1 d . . .
Cl3 Cl 0.33207(7) 0.64542(12) 0.14679(6) 0.0169(3) Uani 1 1 d . . .
Cl2 Cl 0.37422(7) 0.44293(12) 0.32857(6) 0.0172(3) Uani 1 1 d . . .
N1 N 0.4636(2) 0.3599(4) 0.1181(2) 0.0131(8) Uani 1 1 d . . .
C2 C 0.5355(3) 0.4218(5) 0.1017(3) 0.0160(10) Uani 1 1 d . . .
C3 C 0.5730(3) 0.3746(5) 0.0366(3) 0.0194(11) Uani 1 1 d . . .
H3 H 0.6234 0.417 0.0236 0.023 Uiso 1 1 calc R . .
C4 C 0.5354(3) 0.2646(5) -0.0089(3) 0.0192(11) Uani 1 1 d . . .
H4 H 0.5599 0.2327 -0.0541 0.023 Uiso 1 1 calc R . .
C5 C 0.4628(3) 0.2004(5) 0.0105(3) 0.0182(10) Uani 1 1 d . . .
H5 H 0.4377 0.1234 -0.0202 0.022 Uiso 1 1 calc R . .
C6 C 0.4276(3) 0.2513(5) 0.0756(2) 0.0134(10) Uani 1 1 d . . .
C21 C 0.5657(3) 0.5319(5) 0.1589(3) 0.0161(10) Uani 1 1 d . . .
N22 N 0.5191(2) 0.5455(4) 0.2163(2) 0.0170(9) Uani 1 1 d . . .
N23 N 0.5407(3) 0.6325(5) 0.2783(3) 0.0238(10) Uani 1 1 d . . .
H23A H 0.572(3) 0.700(6) 0.271(3) 0.029 Uiso 1 1 d . . .
H23B H 0.499(3) 0.659(6) 0.298(3) 0.029 Uiso 1 1 d . . .
C61 C 0.3531(3) 0.1948(5) 0.1088(2) 0.0158(10) Uani 1 1 d . . .
N62 N 0.3357(2) 0.2612(4) 0.1718(2) 0.0152(8) Uani 1 1 d . . .
N63 N 0.2666(2) 0.2258(5) 0.2074(2) 0.0184(9) Uani 1 1 d . . .
H63A H 0.276(3) 0.241(5) 0.257(3) 0.022 Uiso 1 1 d . . .
H63B H 0.255(3) 0.131(6) 0.206(3) 0.022 Uiso 1 1 d . . .
C211 C 0.6430(3) 0.6166(5) 0.1521(3) 0.0231(11) Uani 1 1 d . . .
H21A H 0.6316 0.7236 0.1546 0.035 Uiso 1 1 calc R . .
H21B H 0.6657 0.5932 0.1029 0.035 Uiso 1 1 calc R . .
H21C H 0.6825 0.589 0.1945 0.035 Uiso 1 1 calc R . .
C611 C 0.3044(3) 0.0713(5) 0.0730(3) 0.0238(11) Uani 1 1 d . . .
H61A H 0.31 -0.017 0.106 0.036 Uiso 1 1 calc R . .
H61B H 0.3244 0.0485 0.0224 0.036 Uiso 1 1 calc R . .
H61C H 0.2467 0.1006 0.0668 0.036 Uiso 1 1 calc R . .
Cu1B Cu 0.54857(3) 0.07562(6) 0.28662(3) 0.01500(15) Uani 1 1 d . . .
Cl2B Cl 0.53618(7) -0.01587(13) 0.16769(6) 0.0215(3) Uani 1 1 d . . .
Cl3B Cl 0.65690(6) -0.09893(12) 0.34656(6) 0.0162(2) Uani 1 1 d . . .
N1B N 0.5394(2) 0.1899(4) 0.3789(2) 0.0135(8) Uani 1 1 d . . .
C2B C 0.5943(3) 0.2986(5) 0.3942(2) 0.0144(10) Uani 1 1 d . . .
C3B C 0.5933(3) 0.3780(5) 0.4622(3) 0.0205(11) Uani 1 1 d . . .
H3B H 0.6311 0.4564 0.4737 0.025 Uiso 1 1 calc R . .
C4B C 0.5348(3) 0.3386(5) 0.5131(3) 0.0219(11) Uani 1 1 d . . .
H4B H 0.5341 0.3895 0.5609 0.026 Uiso 1 1 calc R . .
C5B C 0.4777(3) 0.2282(5) 0.4965(3) 0.0177(10) Uani 1 1 d . . .
H5B H 0.4377 0.2032 0.5314 0.021 Uiso 1 1 calc R . .
C6B C 0.4813(3) 0.1549(5) 0.4263(2) 0.0147(10) Uani 1 1 d . . .
C21B C 0.6504(3) 0.3217(5) 0.3318(3) 0.0161(10) Uani 1 1 d . . .
N22B N 0.6342(2) 0.2372(4) 0.2724(2) 0.0185(9) Uani 1 1 d . . .
N23B N 0.6763(3) 0.2441(5) 0.2082(2) 0.0271(10) Uani 1 1 d D . .
H23C H 0.719(3) 0.299(6) 0.211(3) 0.032 Uiso 1 1 d . . .
H23D H 0.663(3) 0.170(4) 0.177(2) 0.032 Uiso 1 1 d D . .
C61B C 0.4266(3) 0.0372(5) 0.3951(3) 0.0152(10) Uani 1 1 d . . .
N62B N 0.4448(2) -0.0122(4) 0.3280(2) 0.0151(8) Uani 1 1 d . . .
N63B N 0.4024(3) -0.1263(5) 0.2926(3) 0.0221(10) Uani 1 1 d . . .
H63C H 0.417(3) -0.129(5) 0.240(3) 0.026 Uiso 1 1 d . . .
H63D H 0.355(3) -0.131(6) 0.300(3) 0.026 Uiso 1 1 d . . .
C22B C 0.7166(3) 0.4348(5) 0.3399(3) 0.0237(11) Uani 1 1 d . . .
H22A H 0.7505 0.4285 0.2957 0.035 Uiso 1 1 calc R . .
H22B H 0.7505 0.4162 0.3874 0.035 Uiso 1 1 calc R . .
H22C H 0.6923 0.5344 0.342 0.035 Uiso 1 1 calc R . .
C62B C 0.3548(3) -0.0182(5) 0.4349(3) 0.0199(11) Uani 1 1 d . . .
H62A H 0.3046 0.026 0.411 0.03 Uiso 1 1 calc R . .
H62B H 0.3607 0.0098 0.4894 0.03 Uiso 1 1 calc R . .
H62C H 0.3518 -0.1268 0.4304 0.03 Uiso 1 1 calc R . .
O1 O 0.7415(3) 0.6938(5) 0.4797(2) 0.0506(12) Uani 1 1 d D . .
H1O H 0.757(3) 0.731(7) 0.5221(18) 0.061 Uiso 1 1 d D . .
H2O H 0.721(4) 0.762(5) 0.452(3) 0.061 Uiso 1 1 d D . .

loop_
_atom_site_aniso_label
_atom_site_aniso_U_11
_atom_site_aniso_U_22
_atom_site_aniso_U_33
_atom_site_aniso_U_23
_atom_site_aniso_U_13
_atom_site_aniso_U_12
Cu1 0.0155(3) 0.0139(3) 0.0100(3) -0.0031(2) 0.0035(2) -0.0003(2)
Cl3 0.0186(6) 0.0202(6) 0.0124(6) 0.0012(4) 0.0038(4) 0.0017(5)
Cl2 0.0222(6) 0.0195(6) 0.0100(6) -0.0014(4) 0.0021(4) 0.0036(5)
N1 0.017(2) 0.0119(19) 0.010(2) 0.0000(15) 0.0010(15) 0.0012(16)
C2 0.016(2) 0.014(2) 0.019(3) 0.0031(19) 0.0071(19) 0.004(2)
C3 0.019(3) 0.020(2) 0.021(3) 0.004(2) 0.008(2) 0.003(2)
C4 0.025(3) 0.020(3) 0.014(3) 0.0019(19) 0.009(2) 0.008(2)
C5 0.028(3) 0.015(2) 0.012(2) -0.0016(18) 0.004(2) 0.002(2)
C6 0.015(2) 0.013(2) 0.012(2) 0.0015(18) 0.0020(18) 0.0038(19)
C21 0.013(2) 0.013(2) 0.022(3) 0.0014(19) 0.000(2) 0.0025(19)
N22 0.016(2) 0.014(2) 0.021(2) -0.0019(16) -0.0004(17) 0.0029(16)
N23 0.022(2) 0.023(2) 0.026(3) -0.0117(19) -0.001(2) -0.0020(19)
C61 0.022(3) 0.016(2) 0.009(2) 0.0010(18) -0.0001(19) -0.002(2)
N62 0.014(2) 0.019(2) 0.013(2) 0.0001(16) 0.0057(16) -0.0007(16)
N63 0.023(2) 0.017(2) 0.016(2) 0.0022(17) 0.0086(18) -0.0046(18)
C211 0.023(3) 0.019(3) 0.028(3) 0.003(2) 0.003(2) -0.001(2)
C611 0.022(3) 0.028(3) 0.021(3) -0.006(2) 0.001(2) -0.004(2)
Cu1B 0.0202(3) 0.0136(3) 0.0114(3) -0.0019(2) 0.0027(2) 0.0000(2)
Cl2B 0.0295(7) 0.0221(6) 0.0129(6) -0.0033(4) 0.0006(5) 0.0010(5)
Cl3B 0.0156(6) 0.0183(6) 0.0148(6) 0.0007(4) 0.0015(4) 0.0023(4)
N1B 0.016(2) 0.0111(19) 0.013(2) 0.0010(15) 0.0008(16) 0.0010(16)
C2B 0.017(2) 0.010(2) 0.015(2) -0.0021(18) -0.0033(19) 0.0051(19)
C3B 0.023(3) 0.017(2) 0.020(3) -0.004(2) -0.004(2) 0.001(2)
C4B 0.028(3) 0.021(3) 0.016(3) -0.001(2) -0.002(2) 0.005(2)
C5B 0.018(2) 0.018(3) 0.016(3) -0.0014(19) 0.001(2) 0.006(2)
C6B 0.018(2) 0.015(2) 0.011(2) 0.0021(18) -0.0019(19) 0.0033(19)
C21B 0.014(2) 0.014(2) 0.020(3) 0.0005(19) 0.0000(19) -0.0009(19)
N22B 0.023(2) 0.016(2) 0.018(2) 0.0025(16) 0.0048(17) 0.0027(17)
N23B 0.034(3) 0.029(3) 0.020(3) -0.0049(18) 0.014(2) -0.013(2)
C61B 0.016(2) 0.014(2) 0.015(3) 0.0000(18) 0.0026(19) 0.0033(19)
N62B 0.014(2) 0.015(2) 0.016(2) -0.0018(16) -0.0015(16) 0.0002(16)
N63B 0.016(2) 0.023(2) 0.027(3) -0.0083(18) 0.0025(19) -0.0089(19)
C22B 0.028(3) 0.019(3) 0.024(3) 0.000(2) 0.002(2) -0.005(2)
C62B 0.017(2) 0.020(3) 0.023(3) -0.001(2) 0.004(2) -0.001(2)
O1 0.076(3) 0.032(3) 0.041(3) 0.001(2) -0.015(2) 0.009(2)

loop_
_atom_type_symbol
_atom_type_description
_atom_type_scat_dispersion_real
_atom_type_scat_dispersion_imag
_atom_type_scat_source
C C 0.0033 0.0016 'International Tables Vol C Tables 4.2.6.8 and 6.1.1.4'
H H 0 0 'International Tables Vol C Tables 4.2.6.8 and 6.1.1.4'
N N 0.0061 0.0033 'International Tables Vol C Tables 4.2.6.8 and 6.1.1.4'
O O 0.0106 0.006 'International Tables Vol C Tables 4.2.6.8 and 6.1.1.4'
Cu Cu 0.3201 1.2651 'International Tables Vol C Tables 4.2.6.8 and 6.1.1.4'
Cl Cl 0.1484 0.1585 'International Tables Vol C Tables 4.2.6.8 and 6.1.1.4'

loop_
_geom_angle_atom_site_label_1
_geom_angle_atom_site_label_2
_geom_angle_atom_site_label_3
_geom_angle
_geom_angle_site_symmetry_1
_geom_angle_site_symmetry_3
_geom_angle_publ_flag
N1 Cu1 N62 78.35(14) . . ?
N1 Cu1 N22 78.31(15) . . ?
N62 Cu1 N22 154.41(14) . . ?
N1 Cu1 Cl2 158.36(11) . . ?
N62 Cu1 Cl2 97.00(10) . . ?
N22 Cu1 Cl2 100.83(11) . . ?
N1 Cu1 Cl3 99.84(11) . . ?
N62 Cu1 Cl3 99.85(10) . . ?
N22 Cu1 Cl3 94.34(11) . . ?
Cl2 Cu1 Cl3 101.78(4) . . ?
C6 N1 C2 122.8(4) . . ?
C6 N1 Cu1 118.9(3) . . ?
C2 N1 Cu1 118.3(3) . . ?
N1 C2 C3 119.0(4) . . ?
N1 C2 C21 113.3(4) . . ?
C3 C2 C21 127.7(4) . . ?
C4 C3 C2 118.7(4) . . ?
C4 C3 H3 120.6 . . ?
C2 C3 H3 120.6 . . ?
C5 C4 C3 120.9(4) . . ?
C5 C4 H4 119.5 . . ?
C3 C4 H4 119.5 . . ?
C6 C5 C4 118.3(4) . . ?
C6 C5 H5 120.9 . . ?
C4 C5 H5 120.9 . . ?
N1 C6 C5 120.2(4) . . ?
N1 C6 C61 112.3(4) . . ?
C5 C6 C61 127.4(4) . . ?
N22 C21 C2 113.3(4) . . ?
N22 C21 C211 123.8(4) . . ?
C2 C21 C211 122.9(4) . . ?
C21 N22 N23 121.8(4) . . ?
C21 N22 Cu1 116.3(3) . . ?
N23 N22 Cu1 121.9(3) . . ?
N22 N23 H23A 116(4) . . ?
N22 N23 H23B 108(4) . . ?
H23A N23 H23B 115(5) . . ?
N62 C61 C6 114.0(4) . . ?
N62 C61 C611 124.0(4) . . ?
C6 C61 C611 122.0(4) . . ?
C61 N62 N63 120.8(4) . . ?
C61 N62 Cu1 116.1(3) . . ?
N63 N62 Cu1 122.8(3) . . ?
N62 N63 H63A 108(3) . . ?
N62 N63 H63B 114(3) . . ?
H63A N63 H63B 102(4) . . ?
C21 C211 H21A 109.5 . . ?
C21 C211 H21B 109.5 . . ?
H21A C211 H21B 109.5 . . ?
C21 C211 H21C 109.5 . . ?
H21A C211 H21C 109.5 . . ?
H21B C211 H21C 109.5 . . ?
C61 C611 H61A 109.5 . . ?
C61 C611 H61B 109.5 . . ?
H61A C611 H61B 109.5 . . ?
C61 C611 H61C 109.5 . . ?
H61A C611 H61C 109.5 . . ?
H61B C611 H61C 109.5 . . ?
N1B Cu1B N22B 79.25(15) . . ?
N1B Cu1B N62B 78.44(15) . . ?
N22B Cu1B N62B 155.24(15) . . ?
N1B Cu1B Cl2B 165.62(11) . . ?
N22B Cu1B Cl2B 99.84(11) . . ?
N62B Cu1B Cl2B 99.11(11) . . ?
N1B Cu1B Cl3B 94.44(11) . . ?
N22B Cu1B Cl3B 91.27(11) . . ?
N62B Cu1B Cl3B 101.00(11) . . ?
Cl2B Cu1B Cl3B 99.94(4) . . ?
C6B N1B C2B 122.8(4) . . ?
C6B N1B Cu1B 119.2(3) . . ?
C2B N1B Cu1B 117.9(3) . . ?
N1B C2B C3B 120.1(4) . . ?
N1B C2B C21B 113.2(4) . . ?
C3B C2B C21B 126.7(4) . . ?
C2B C3B C4B 117.4(4) . . ?
C2B C3B H3B 121.3 . . ?
C4B C3B H3B 121.3 . . ?
C5B C4B C3B 122.2(4) . . ?
C5B C4B H4B 118.9 . . ?
C3B C4B H4B 118.9 . . ?
C4B C5B C6B 117.2(4) . . ?
C4B C5B H5B 121.4 . . ?
C6B C5B H5B 121.4 . . ?
N1B C6B C5B 120.2(4) . . ?
N1B C6B C61B 112.5(4) . . ?
C5B C6B C61B 127.4(4) . . ?
N22B C21B C2B 113.5(4) . . ?
N22B C21B C22B 125.9(4) . . ?
C2B C21B C22B 120.6(4) . . ?
C21B N22B N23B 123.0(4) . . ?
C21B N22B Cu1B 115.1(3) . . ?
N23B N22B Cu1B 121.6(3) . . ?
N22B N23B H23C 116(3) . . ?
N22B N23B H23D 111(3) . . ?
H23C N23B H23D 131(5) . . ?
N62B C61B C6B 114.1(4) . . ?
N62B C61B C62B 122.5(4) . . ?
C6B C61B C62B 123.4(4) . . ?
C61B N62B N63B 121.5(4) . . ?
C61B N62B Cu1B 115.4(3) . . ?
N63B N62B Cu1B 122.7(3) . . ?
N62B N63B H63C 108(3) . . ?
N62B N63B H63D 116(4) . . ?
H63C N63B H63D 117(5) . . ?
C21B C22B H22A 109.5 . . ?
C21B C22B H22B 109.5 . . ?
H22A C22B H22B 109.5 . . ?
C21B C22B H22C 109.5 . . ?
H22A C22B H22C 109.5 . . ?
H22B C22B H22C 109.5 . . ?
C61B C62B H62A 109.5 . . ?
C61B C62B H62B 109.5 . . ?
H62A C62B H62B 109.5 . . ?
C61B C62B H62C 109.5 . . ?
H62A C62B H62C 109.5 . . ?
H62B C62B H62C 109.5 . . ?
H1O O1 H2O 107(6) . . ?

loop_
_geom_bond_atom_site_label_1
_geom_bond_atom_site_label_2
_geom_bond_distance
_geom_bond_site_symmetry_2
_geom_bond_publ_flag
Cu1 N1 1.935(3) . ?
Cu1 N62 2.038(4) . ?
Cu1 N22 2.043(4) . ?
Cu1 Cl2 2.2394(12) . ?
Cu1 Cl3 2.4925(12) . ?
N1 C6 1.339(5) . ?
N1 C2 1.349(5) . ?
C2 C3 1.390(6) . ?
C2 C21 1.465(6) . ?
C3 C4 1.386(6) . ?
C3 H3 0.95 . ?
C4 C5 1.384(6) . ?
C4 H4 0.95 . ?
C5 C6 1.382(6) . ?
C5 H5 0.95 . ?
C6 C61 1.474(6) . ?
C21 N22 1.303(6) . ?
C21 C211 1.488(6) . ?
N22 N23 1.360(5) . ?
N23 H23A 0.81(5) . ?
N23 H23B 0.83(5) . ?
C61 N62 1.297(5) . ?
C61 C611 1.479(6) . ?
N62 N63 1.363(5) . ?
N63 H63A 0.87(5) . ?
N63 H63B 0.87(5) . ?
C211 H21A 0.98 . ?
C211 H21B 0.98 . ?
C211 H21C 0.98 . ?
C611 H61A 0.98 . ?
C611 H61B 0.98 . ?
C611 H61C 0.98 . ?
Cu1B N1B 1.920(4) . ?
Cu1B N22B 2.044(4) . ?
Cu1B N62B 2.047(4) . ?
Cu1B Cl2B 2.2238(12) . ?
Cu1B Cl3B 2.5394(12) . ?
N1B C6B 1.339(5) . ?
N1B C2B 1.341(5) . ?
C2B C3B 1.382(6) . ?
C2B C21B 1.483(6) . ?
C3B C4B 1.394(7) . ?
C3B H3B 0.95 . ?
C4B C5B 1.380(6) . ?
C4B H4B 0.95 . ?
C5B C6B 1.391(6) . ?
C5B H5B 0.95 . ?
C6B C61B 1.466(6) . ?
C21B N22B 1.296(6) . ?
C21B C22B 1.486(6) . ?
N22B N23B 1.353(5) . ?
N23B H23C 0.86(5) . ?
N23B H23D 0.878(10) . ?
C61B N62B 1.302(5) . ?
C61B C62B 1.489(6) . ?
N62B N63B 1.362(5) . ?
N63B H63C 0.95(5) . ?
N63B H63D 0.80(5) . ?
C22B H22A 0.98 . ?
C22B H22B 0.98 . ?
C22B H22C 0.98 . ?
C62B H62A 0.98 . ?
C62B H62B 0.98 . ?
C62B H62C 0.98 . ?
O1 H1O 0.836(9) . ?
O1 H2O 0.833(10) . ?

loop_
_geom_hbond_atom_site_label_D
_geom_hbond_atom_site_label_H
_geom_hbond_atom_site_label_A
_geom_hbond_distance_DH
_geom_hbond_distance_HA
_geom_hbond_distance_DA
_geom_hbond_angle_DHA
_geom_hbond_site_symmetry_A
N23 H23B N63B 0.83(5) 2.49(5) 3.156(6) 139(5) 1_565
N23 H23A Cl3B 0.81(5) 2.59(5) 3.248(4) 140(5) 1_565
N63 H63A Cl3 0.87(5) 2.66(5) 3.180(4) 119(4) 2_545
N63 H63A Cl2 0.87(5) 2.68(5) 3.297(4) 129(4) .
N63 H63B Cl2 0.87(5) 2.74(5) 3.460(4) 141(4) 2_545
N23B H23D Cl2B 0.878(10) 2.65(4) 3.317(5) 133(4) .
N23B H23C Cl3B 0.86(5) 2.49(5) 3.271(4) 150(4) 2_655
N63B H63C Cl2B 0.95(5) 2.60(5) 3.337(5) 134(4) .
N63B H63D N63 0.80(5) 2.37(5) 3.069(6) 148(5) 2_545
O1 H1O Cl3 0.836(9) 2.663(9) 3.489(4) 170(5) 4_676
O1 H2O Cl3B 0.833(10) 2.41(2) 3.214(4) 163(6) 1_565

loop_
_geom_torsion_atom_site_label_1
_geom_torsion_atom_site_label_2
_geom_torsion_atom_site_label_3
_geom_torsion_atom_site_label_4
_geom_torsion
_geom_torsion_site_symmetry_1
_geom_torsion_site_symmetry_2
_geom_torsion_site_symmetry_3
_geom_torsion_site_symmetry_4
_geom_torsion_publ_flag
N62 Cu1 N1 C6 5.0(3) . . . . ?
N22 Cu1 N1 C6 174.4(3) . . . . ?
Cl2 Cu1 N1 C6 84.5(4) . . . . ?
Cl3 Cu1 N1 C6 -93.2(3) . . . . ?
N62 Cu1 N1 C2 -175.4(3) . . . . ?
N22 Cu1 N1 C2 -5.9(3) . . . . ?
Cl2 Cu1 N1 C2 -95.9(4) . . . . ?
Cl3 Cu1 N1 C2 86.5(3) . . . . ?
C6 N1 C2 C3 2.0(6) . . . . ?
Cu1 N1 C2 C3 -177.7(3) . . . . ?
C6 N1 C2 C21 -176.4(4) . . . . ?
Cu1 N1 C2 C21 3.9(5) . . . . ?
N1 C2 C3 C4 -0.5(7) . . . . ?
C21 C2 C3 C4 177.7(4) . . . . ?
C2 C3 C4 C5 -1.2(7) . . . . ?
C3 C4 C5 C6 1.5(7) . . . . ?
C2 N1 C6 C5 -1.7(6) . . . . ?
Cu1 N1 C6 C5 177.9(3) . . . . ?
C2 N1 C6 C61 175.6(4) . . . . ?
Cu1 N1 C6 C61 -4.8(5) . . . . ?
C4 C5 C6 N1 0.0(6) . . . . ?
C4 C5 C6 C61 -176.9(4) . . . . ?
N1 C2 C21 N22 2.3(6) . . . . ?
C3 C2 C21 N22 -175.9(4) . . . . ?
N1 C2 C21 C211 -178.8(4) . . . . ?
C3 C2 C21 C211 2.9(7) . . . . ?
C2 C21 N22 N23 174.1(4) . . . . ?
C211 C21 N22 N23 -4.7(7) . . . . ?
C2 C21 N22 Cu1 -7.2(5) . . . . ?
C211 C21 N22 Cu1 174.0(3) . . . . ?
N1 Cu1 N22 C21 7.3(3) . . . . ?
N62 Cu1 N22 C21 31.9(5) . . . . ?
Cl2 Cu1 N22 C21 165.3(3) . . . . ?
Cl3 Cu1 N22 C21 -91.8(3) . . . . ?
N1 Cu1 N22 N23 -174.0(4) . . . . ?
N62 Cu1 N22 N23 -149.4(3) . . . . ?
Cl2 Cu1 N22 N23 -16.1(3) . . . . ?
Cl3 Cu1 N22 N23 86.8(3) . . . . ?
N1 C6 C61 N62 0.9(6) . . . . ?
C5 C6 C61 N62 178.0(4) . . . . ?
N1 C6 C61 C611 -178.1(4) . . . . ?
C5 C6 C61 C611 -1.0(7) . . . . ?
C6 C61 N62 N63 177.0(4) . . . . ?
C611 C61 N62 N63 -4.1(7) . . . . ?
C6 C61 N62 Cu1 3.1(5) . . . . ?
C611 C61 N62 Cu1 -178.0(3) . . . . ?
N1 Cu1 N62 C61 -4.4(3) . . . . ?
N22 Cu1 N62 C61 -28.9(5) . . . . ?
Cl2 Cu1 N62 C61 -162.9(3) . . . . ?
Cl3 Cu1 N62 C61 93.8(3) . . . . ?
N1 Cu1 N62 N63 -178.1(4) . . . . ?
N22 Cu1 N62 N63 157.3(3) . . . . ?
Cl2 Cu1 N62 N63 23.3(3) . . . . ?
Cl3 Cu1 N62 N63 -80.0(3) . . . . ?
N22B Cu1B N1B C6B 174.9(3) . . . . ?
N62B Cu1B N1B C6B 5.7(3) . . . . ?
Cl2B Cu1B N1B C6B 87.3(5) . . . . ?
Cl3B Cu1B N1B C6B -94.6(3) . . . . ?
N22B Cu1B N1B C2B -7.5(3) . . . . ?
N62B Cu1B N1B C2B -176.8(3) . . . . ?
Cl2B Cu1B N1B C2B -95.2(5) . . . . ?
Cl3B Cu1B N1B C2B 82.9(3) . . . . ?
C6B N1B C2B C3B 1.3(6) . . . . ?
Cu1B N1B C2B C3B -176.1(3) . . . . ?
C6B N1B C2B C21B -177.4(4) . . . . ?
Cu1B N1B C2B C21B 5.2(5) . . . . ?
N1B C2B C3B C4B 1.0(6) . . . . ?
C21B C2B C3B C4B 179.5(4) . . . . ?
C2B C3B C4B C5B -2.0(7) . . . . ?
C3B C4B C5B C6B 0.8(7) . . . . ?
C2B N1B C6B C5B -2.6(6) . . . . ?
Cu1B N1B C6B C5B 174.7(3) . . . . ?
C2B N1B C6B C61B 177.3(4) . . . . ?
Cu1B N1B C6B C61B -5.3(5) . . . . ?
C4B C5B C6B N1B 1.5(6) . . . . ?
C4B C5B C6B C61B -178.4(4) . . . . ?
N1B C2B C21B N22B 2.7(5) . . . . ?
C3B C2B C21B N22B -175.9(4) . . . . ?
N1B C2B C21B C22B -178.3(4) . . . . ?
C3B C2B C21B C22B 3.0(7) . . . . ?
C2B C21B N22B N23B 177.8(4) . . . . ?
C22B C21B N22B N23B -1.1(7) . . . . ?
C2B C21B N22B Cu1B -8.8(5) . . . . ?
C22B C21B N22B Cu1B 172.3(4) . . . . ?
N1B Cu1B N22B C21B 9.1(3) . . . . ?
N62B Cu1B N22B C21B 35.1(5) . . . . ?
Cl2B Cu1B N22B C21B 174.5(3) . . . . ?
Cl3B Cu1B N22B C21B -85.2(3) . . . . ?
N1B Cu1B N22B N23B -177.3(4) . . . . ?
N62B Cu1B N22B N23B -151.4(4) . . . . ?
Cl2B Cu1B N22B N23B -11.9(4) . . . . ?
Cl3B Cu1B N22B N23B 88.4(3) . . . . ?
N1B C6B C61B N62B 0.6(5) . . . . ?
C5B C6B C61B N62B -179.5(4) . . . . ?
N1B C6B C61B C62B -177.5(4) . . . . ?
C5B C6B C61B C62B 2.5(7) . . . . ?
C6B C61B N62B N63B 176.9(4) . . . . ?
C62B C61B N62B N63B -5.0(7) . . . . ?
C6B C61B N62B Cu1B 3.9(5) . . . . ?
C62B C61B N62B Cu1B -178.0(3) . . . . ?
N1B Cu1B N62B C61B -5.2(3) . . . . ?
N22B Cu1B N62B C61B -31.3(5) . . . . ?
Cl2B Cu1B N62B C61B -170.8(3) . . . . ?
Cl3B Cu1B N62B C61B 87.1(3) . . . . ?
N1B Cu1B N62B N63B -178.1(4) . . . . ?
N22B Cu1B N62B N63B 155.8(4) . . . . ?
Cl2B Cu1B N62B N63B 16.3(3) . . . . ?
Cl3B Cu1B N62B N63B -85.8(3) . . . . ?
